data_1538110
loop_
_publ_author_name
'Hawthorne, F.C.'
'Ungaretti, L.'
'Bottazzi, P.'
'Czamanske, G.K.'
'Oberti, R.'

_publ_section_title
;
 Li: An important component in igneous alkali amphiboles
;
_journal_name_full 'American Mineralogist'
_journal_page_first 733
_journal_page_last 745
_journal_volume 78
_journal_year 1993
_chemical_formula_sum 'Al0.28 F1.6 Fe3.1 H0.4 K0.24 Li0.63 Mg0.46 Mn0.73 Na2.66 O22.4 Si7.72 Zn0.08'
_chemical_name_systematic
;
(Na.66 K.24) Na2 (Li.63 Mg.46 Fe1.18 Zn.08 Mn.73 Fe1.92) (Si7.72 Al.28) O22 
F1.6 (O H).4
;
_space_group_IT_number 12
_symmetry_space_group_name_Hall '-C 2y'
_symmetry_space_group_name_H-M 'C 1 2/m 1'
_cell_angle_alpha 90
_cell_angle_beta 103.85
_cell_angle_gamma 90
_cell_formula_units_Z 2
_cell_length_a 9.792
_cell_length_b 17.935
_cell_length_c 5.314
_cell_volume 906.109
_citation_journal_id_ASTM AMMIAY
_cod_data_source_file Hawthorne_AMMIAY_1993_1283.cif
_cod_data_source_block H0.4Al0.28F1.6Fe3.1K0.24Li0.63Mg0.46Mn0.73Na2.66O22.4Si7.72Zn0.08
_cod_original_cell_volume 906.1088
_cod_original_formula_sum
;
H0.4 Al0.28 F1.6 Fe3.1 K0.24 Li0.63 Mg0.46 Mn0.73 Na2.66 O22.4 Si7.72 Zn0.08
;
_cod_database_code 1538110

loop_
_symmetry_equiv_pos_as_xyz
x,y,z
-x,y,-z
-x,-y,-z
x,-y,z
x+1/2,y+1/2,z
-x+1/2,y+1/2,-z
-x+1/2,-y+1/2,-z
x+1/2,-y+1/2,z

loop_
_atom_site_label
_atom_site_type_symbol
_atom_site_fract_x
_atom_site_fract_y
_atom_site_fract_z
_atom_site_occupancy
_atom_site_U_iso_or_equiv
Fe2 Fe+3 0 0.18113 0 0.96 0.0
O2 O-2 0.12 0.17176 0.73726 1 0.0
Na2 Na+1 0 0.5 0 0.5 0.0
Mn2 Mn+2 0 0 0 0.33 0.0
O7 O-2 0.33523 0 0.29868 1 0.0
Mg1 Mg+2 0 0.08887 0.5 0.21 0.0
K1 K+1 0.04492 0.5 0.09888 0.12 0.0
Zn1 Zn+2 0 0.18113 0 0.04 0.0
O1 O-2 0.11081 0.09066 0.20883 1 0.0
Si1 Si+4 0.27965 0.08587 0.29163 0.93 0.0
O6 O-2 0.34156 0.12025 0.5804 1 0.0
F1 F-1 0.113 0 0.7075 0.8 0.0
Na3 Na+1 0.04492 0.5 0.09888 0.06 0.0
O5 O-2 0.35061 0.12836 0.08314 1 0.0
Na1 Na+1 0 0.27759 0.5 1 0.0
Al1 Al+3 0.27965 0.08587 0.29163 0.07 0.0
Fe1 Fe+2 0 0.08887 0.5 0.59 0.0
Si2 Si+4 0.29037 0.17077 0.80258 1 0.0
Mn1 Mn+2 0 0.08887 0.5 0.2 0.0
O4 O-2 0.36544 0.24963 0.80112 1 0.0
Mg2 Mg+2 0 0 0 0.04 0.0
Na4 Na+1 0 0.47336 0 0.02 0.0
O3 O-2 0.113 0 0.7075 0.2 0.0
Li1 Li+1 0 0 0 0.63 0.0
